data_4337699
loop_
_publ_author_name
'Wright, Ashley M.'
'Zaman, Homaira T.'
'Wu, Guang'
'Hayton, Trevor W.'

_publ_section_title
;
 Mechanistic Insights into the Formation of N2O by a Nickel Nitrosyl
 Complex.
;
_journal_issue 6
_journal_name_full 'Inorganic chemistry'
_journal_page_first 3108
_journal_page_last 3116
_journal_paper_doi 10.1021/ic403038e
_journal_volume 53
_journal_year 2014
_chemical_formula_sum 'C14 H12 N4 Ni O3'
_chemical_formula_weight 342.99
_chemical_name_systematic
; 
 ? 
;
_space_group_IT_number 14
_symmetry_cell_setting monoclinic
_symmetry_space_group_name_Hall '-P 2yn'
_symmetry_space_group_name_H-M 'P 1 21/n 1'
_atom_sites_solution_hydrogens geom
_atom_sites_solution_primary direct
_atom_sites_solution_secondary difmap
_audit_creation_method SHELXL-97
_cell_angle_alpha 90.00
_cell_angle_beta 109.374(5)
_cell_angle_gamma 90.00
_cell_formula_units_Z 4
_cell_length_a 10.6523(6)
_cell_length_b 12.1166(8)
_cell_length_c 11.3286(8)
_cell_measurement_temperature 100(2)
_cell_volume 1379.38(16)
_computing_structure_refinement 'SHELXL-97 (Sheldrick, 2008)'
_computing_structure_solution 'SHELXS-97 (Sheldrick, 2008)'
_diffrn_ambient_temperature 100(2)
_diffrn_measured_fraction_theta_full 0.997
_diffrn_measured_fraction_theta_max 0.997
_diffrn_radiation_monochromator graphite
_diffrn_radiation_source 'fine-focus sealed tube'
_diffrn_radiation_type MoK\a
_diffrn_radiation_wavelength 0.71073
_diffrn_reflns_av_R_equivalents 0.0364
_diffrn_reflns_av_sigmaI/netI 0.0428
_diffrn_reflns_limit_h_max 13
_diffrn_reflns_limit_h_min -13
_diffrn_reflns_limit_k_max 15
_diffrn_reflns_limit_k_min -11
_diffrn_reflns_limit_l_max 14
_diffrn_reflns_limit_l_min -13
_diffrn_reflns_number 7920
_diffrn_reflns_theta_full 26.37
_diffrn_reflns_theta_max 26.37
_diffrn_reflns_theta_min 2.54
_exptl_absorpt_coefficient_mu 1.425
_exptl_absorpt_correction_T_max 0.9322
_exptl_absorpt_correction_T_min 0.6664
_exptl_absorpt_correction_type multi-scan
_exptl_absorpt_process_details sadabs
_exptl_crystal_colour blue
_exptl_crystal_density_diffrn 1.652
_exptl_crystal_density_method 'not measured'
_exptl_crystal_description brick
_exptl_crystal_F_000 704
_exptl_crystal_size_max 0.31
_exptl_crystal_size_mid 0.15
_exptl_crystal_size_min 0.05
_refine_diff_density_max 1.043
_refine_diff_density_min -0.434
_refine_diff_density_rms 0.080
_refine_ls_extinction_method none
_refine_ls_goodness_of_fit_ref 1.028
_refine_ls_hydrogen_treatment constr
_refine_ls_matrix_type full
_refine_ls_number_parameters 201
_refine_ls_number_reflns 2805
_refine_ls_number_restraints 0
_refine_ls_restrained_S_all 1.028
_refine_ls_R_factor_all 0.0462
_refine_ls_R_factor_gt 0.0357
_refine_ls_shift/su_max 0.001
_refine_ls_shift/su_mean 0.000
_refine_ls_structure_factor_coef Fsqd
_refine_ls_weighting_details 'calc w=1/[\s^2^(Fo^2^)+(0.0301P)^2^+1.8584P] where P=(Fo^2^+2Fc^2^)/3'
_refine_ls_weighting_scheme calc
_refine_ls_wR_factor_gt 0.0798
_refine_ls_wR_factor_ref 0.0837
_reflns_number_gt 2360
_reflns_number_total 2805
_reflns_threshold_expression >2sigma(I)
_cod_data_source_file ic403038e_si_001.cif
_cod_data_source_block complex_7
_cod_depositor_comments
;
The following automatic conversions were performed:

'_symmetry_cell_setting' value 'Monoclinic' changed to 'monoclinic'
according to
/usr/data/users/saulius/crontab/automatic-downloads/current/ACS/lib/dictionaries/cif_core.dic
dictionary named 'cif_core.dic' version 2.4.2 from 2011-04-26.

Automatic conversion script
Id: cif_fix_values 2281 2013-09-26 08:29:07Z andrius 
;
_cod_original_cell_volume 1379.38(15)
_cod_original_sg_symbol_H-M P21/n
_cod_database_code 4337699

loop_
_symmetry_equiv_pos_as_xyz
'x, y, z'
'-x+1/2, y+1/2, -z+1/2'
'-x, -y, -z'
'x-1/2, -y-1/2, z-1/2'

loop_
_atom_site_label
_atom_site_type_symbol
_atom_site_fract_x
_atom_site_fract_y
_atom_site_fract_z
_atom_site_U_iso_or_equiv
_atom_site_adp_type
_atom_site_occupancy
_atom_site_symmetry_multiplicity
_atom_site_calc_flag
_atom_site_refinement_flags
Ni1 Ni -0.15340(3) 0.84072(3) 0.65875(3) 0.01477(11) Uani 1 1 d .
O2 O -0.0505(2) 0.79133(19) 0.91373(18) 0.0336(5) Uani 1 1 d .
O3 O -0.0166(3) 0.6605(3) 0.8025(3) 0.0604(8) Uani 1 1 d .
O1 O -0.41495(19) 0.8893(2) 0.6417(2) 0.0375(6) Uani 1 1 d .
N2 N -0.0595(2) 0.7519(2) 0.8087(2) 0.0277(6) Uani 1 1 d .
N3 N -0.0127(2) 0.95897(18) 0.69148(19) 0.0153(4) Uani 1 1 d .
C7 C 0.2880(2) 0.9695(2) 0.5940(2) 0.0177(5) Uani 1 1 d .
H7 H 0.3644 1.0138 0.6038 0.021 Uiso 1 1 calc R
N4 N -0.0502(2) 0.77801(17) 0.55287(19) 0.0142(4) Uani 1 1 d .
C2 C 0.0003(2) 1.0497(2) 0.7614(2) 0.0174(5) Uani 1 1 d .
C3 C 0.1092(3) 1.1216(2) 0.7782(2) 0.0195(5) Uani 1 1 d .
H3 H 0.1163 1.1865 0.8269 0.023 Uiso 1 1 calc R
C4 C 0.2049(3) 1.0990(2) 0.7253(2) 0.0189(5) Uani 1 1 d .
H4 H 0.2783 1.1474 0.7378 0.023 Uiso 1 1 calc R
C6 C 0.1928(2) 1.0028(2) 0.6518(2) 0.0156(5) Uani 1 1 d .
C8 C 0.2704(2) 0.8754(2) 0.5254(2) 0.0186(5) Uani 1 1 d .
H8 H 0.3352 0.8545 0.4888 0.022 Uiso 1 1 calc R
C9 C 0.1554(2) 0.8070(2) 0.5073(2) 0.0161(5) Uani 1 1 d .
C10 C 0.0616(2) 0.8377(2) 0.5634(2) 0.0141(5) Uani 1 1 d .
C13 C -0.0731(2) 0.6855(2) 0.4857(2) 0.0171(5) Uani 1 1 d .
C12 C 0.0166(3) 0.6492(2) 0.4259(2) 0.0200(6) Uani 1 1 d .
H12 H -0.0016 0.5833 0.3778 0.024 Uiso 1 1 calc R
C11 C 0.1296(3) 0.7083(2) 0.4368(2) 0.0187(5) Uani 1 1 d .
H11 H 0.1902 0.6830 0.3972 0.022 Uiso 1 1 calc R
C14 C -0.1961(3) 0.6219(2) 0.4789(3) 0.0230(6) Uani 1 1 d .
H14A H -0.1875 0.5928 0.5619 0.035 Uiso 1 1 calc R
H14B H -0.2075 0.5606 0.4198 0.035 Uiso 1 1 calc R
H14C H -0.2736 0.6708 0.4504 0.035 Uiso 1 1 calc R
C5 C 0.0805(2) 0.9363(2) 0.6373(2) 0.0135(5) Uani 1 1 d .
C1 C -0.1033(3) 1.0717(2) 0.8208(3) 0.0235(6) Uani 1 1 d .
H1A H -0.1884 1.0879 0.7556 0.035 Uiso 1 1 calc R
H1B H -0.0763 1.1351 0.8773 0.035 Uiso 1 1 calc R
H1C H -0.1132 1.0066 0.8683 0.035 Uiso 1 1 calc R
N1 N -0.3108(2) 0.86667(19) 0.6361(2) 0.0203(5) Uani 1 1 d .

loop_
_atom_site_aniso_label
_atom_site_aniso_U_11
_atom_site_aniso_U_22
_atom_site_aniso_U_33
_atom_site_aniso_U_23
_atom_site_aniso_U_13
_atom_site_aniso_U_12
Ni1 0.01216(16) 0.01440(18) 0.01639(17) 0.00068(14) 0.00291(12) -0.00081(13)
O2 0.0484(13) 0.0321(13) 0.0154(10) 0.0020(9) 0.0042(9) -0.0102(10)
O3 0.076(2) 0.0575(19) 0.0479(16) 0.0129(14) 0.0212(14) 0.0438(16)
O1 0.0159(10) 0.0528(15) 0.0447(14) -0.0078(12) 0.0111(9) 0.0047(10)
N2 0.0239(12) 0.0267(14) 0.0315(14) 0.0065(12) 0.0076(10) -0.0022(11)
N3 0.0146(10) 0.0136(11) 0.0152(10) 0.0011(9) 0.0018(8) 0.0018(8)
C7 0.0128(12) 0.0179(14) 0.0191(13) 0.0062(11) 0.0007(10) -0.0009(10)
N4 0.0134(10) 0.0105(11) 0.0161(10) 0.0007(9) 0.0014(8) 0.0003(8)
C2 0.0179(12) 0.0136(13) 0.0153(12) -0.0001(11) -0.0018(10) 0.0016(10)
C3 0.0218(13) 0.0129(13) 0.0182(13) -0.0027(11) -0.0008(10) 0.0007(11)
C4 0.0161(12) 0.0134(13) 0.0212(13) 0.0031(11) -0.0020(10) -0.0016(10)
C6 0.0150(12) 0.0121(13) 0.0150(12) 0.0039(10) -0.0012(9) 0.0002(10)
C8 0.0134(12) 0.0205(14) 0.0215(13) 0.0025(11) 0.0050(10) 0.0010(10)
C9 0.0154(12) 0.0151(13) 0.0157(12) 0.0035(10) 0.0024(9) 0.0022(10)
C10 0.0132(11) 0.0121(12) 0.0136(11) 0.0036(10) -0.0001(9) 0.0013(10)
C13 0.0161(12) 0.0137(13) 0.0169(12) 0.0005(10) -0.0008(10) -0.0002(10)
C12 0.0228(13) 0.0144(14) 0.0197(12) -0.0035(11) 0.0031(10) 0.0021(11)
C11 0.0179(13) 0.0186(14) 0.0185(13) 0.0005(11) 0.0048(10) 0.0049(11)
C14 0.0213(13) 0.0160(14) 0.0299(15) -0.0057(12) 0.0058(11) -0.0060(11)
C5 0.0129(11) 0.0102(12) 0.0140(11) 0.0029(10) -0.0003(9) 0.0017(9)
C1 0.0222(13) 0.0241(15) 0.0231(14) -0.0072(12) 0.0061(11) 0.0019(12)
N1 0.0190(11) 0.0206(13) 0.0202(11) -0.0013(10) 0.0052(9) -0.0029(9)

loop_
_atom_type_symbol
_atom_type_description
_atom_type_scat_dispersion_real
_atom_type_scat_dispersion_imag
_atom_type_scat_source
C C 0.0033 0.0016 'International Tables Vol C Tables 4.2.6.8 and 6.1.1.4'
H H 0.0000 0.0000 'International Tables Vol C Tables 4.2.6.8 and 6.1.1.4'
N N 0.0061 0.0033 'International Tables Vol C Tables 4.2.6.8 and 6.1.1.4'
O O 0.0106 0.0060 'International Tables Vol C Tables 4.2.6.8 and 6.1.1.4'
Ni Ni 0.3393 1.1124 'International Tables Vol C Tables 4.2.6.8 and 6.1.1.4'

loop_
_geom_angle_atom_site_label_1
_geom_angle_atom_site_label_2
_geom_angle_atom_site_label_3
_geom_angle
N1 Ni1 N2 115.97(11)
N1 Ni1 N3 123.46(10)
N2 Ni1 N3 95.46(9)
N1 Ni1 N4 135.00(10)
N2 Ni1 N4 94.88(10)
N3 Ni1 N4 81.90(8)
O3 N2 O2 119.5(3)
O3 N2 Ni1 122.8(2)
O2 N2 Ni1 117.7(2)
C2 N3 C5 119.2(2)
C2 N3 Ni1 128.18(17)
C5 N3 Ni1 112.56(17)
C8 C7 C6 120.9(2)
C8 C7 H7 119.6
C6 C7 H7 119.6
C13 N4 C10 119.0(2)
C13 N4 Ni1 128.48(17)
C10 N4 Ni1 112.28(16)
N3 C2 C3 120.4(2)
N3 C2 C1 117.9(2)
C3 C2 C1 121.7(2)
C4 C3 C2 121.0(2)
C4 C3 H3 119.5
C2 C3 H3 119.5
C3 C4 C6 119.2(2)
C3 C4 H4 120.4
C6 C4 H4 120.4
C4 C6 C5 116.6(2)
C4 C6 C7 124.1(2)
C5 C6 C7 119.2(2)
C7 C8 C9 121.1(2)
C7 C8 H8 119.5
C9 C8 H8 119.5
C10 C9 C11 116.5(2)
C10 C9 C8 119.0(2)
C11 C9 C8 124.5(2)
N4 C10 C9 123.6(2)
N4 C10 C5 116.2(2)
C9 C10 C5 120.2(2)
N4 C13 C12 120.8(2)
N4 C13 C14 117.0(2)
C12 C13 C14 122.3(2)
C11 C12 C13 120.6(2)
C11 C12 H12 119.7
C13 C12 H12 119.7
C12 C11 C9 119.5(2)
C12 C11 H11 120.2
C9 C11 H11 120.2
C13 C14 H14A 109.5
C13 C14 H14B 109.5
H14A C14 H14B 109.5
C13 C14 H14C 109.5
H14A C14 H14C 109.5
H14B C14 H14C 109.5
N3 C5 C6 123.6(2)
N3 C5 C10 116.8(2)
C6 C5 C10 119.6(2)
C2 C1 H1A 109.5
C2 C1 H1B 109.5
H1A C1 H1B 109.5
C2 C1 H1C 109.5
H1A C1 H1C 109.5
H1B C1 H1C 109.5
O1 N1 Ni1 168.4(2)

loop_
_geom_bond_atom_site_label_1
_geom_bond_atom_site_label_2
_geom_bond_distance
Ni1 N1 1.641(2)
Ni1 N2 1.979(3)
Ni1 N3 2.017(2)
Ni1 N4 2.025(2)
O2 N2 1.256(3)
O3 N2 1.209(4)
O1 N1 1.164(3)
N3 C2 1.336(3)
N3 C5 1.357(3)
C7 C8 1.356(4)
C7 C6 1.436(4)
C7 H7 0.9500
N4 C13 1.331(3)
N4 C10 1.365(3)
C2 C3 1.412(4)
C2 C1 1.494(4)
C3 C4 1.371(4)
C3 H3 0.9500
C4 C6 1.413(4)
C4 H4 0.9500
C6 C5 1.406(3)
C8 C9 1.436(4)
C8 H8 0.9500
C9 C10 1.401(3)
C9 C11 1.414(4)
C10 C5 1.434(4)
C13 C12 1.412(4)
C13 C14 1.499(4)
C12 C11 1.370(4)
C12 H12 0.9500
C11 H11 0.9500
C14 H14A 0.9800
C14 H14B 0.9800
C14 H14C 0.9800
C1 H1A 0.9800
C1 H1B 0.9800
C1 H1C 0.9800

loop_
_geom_torsion_atom_site_label_1
_geom_torsion_atom_site_label_2
_geom_torsion_atom_site_label_3
_geom_torsion_atom_site_label_4
_geom_torsion
N1 Ni1 N2 O3 114.7(3)
N3 Ni1 N2 O3 -113.8(3)
N4 Ni1 N2 O3 -31.5(3)
N1 Ni1 N2 O2 -61.8(2)
N3 Ni1 N2 O2 69.7(2)
N4 Ni1 N2 O2 152.0(2)
N1 Ni1 N3 C2 39.4(3)
N2 Ni1 N3 C2 -86.8(2)
N4 Ni1 N3 C2 179.0(2)
N1 Ni1 N3 C5 -143.53(17)
N2 Ni1 N3 C5 90.29(18)
N4 Ni1 N3 C5 -3.88(17)
N1 Ni1 N4 C13 -50.6(3)
N2 Ni1 N4 C13 84.4(2)
N3 Ni1 N4 C13 179.2(2)
N1 Ni1 N4 C10 134.83(18)
N2 Ni1 N4 C10 -90.19(17)
N3 Ni1 N4 C10 4.65(16)
C5 N3 C2 C3 0.4(4)
Ni1 N3 C2 C3 177.26(18)
C5 N3 C2 C1 -179.5(2)
Ni1 N3 C2 C1 -2.5(3)
N3 C2 C3 C4 -1.2(4)
C1 C2 C3 C4 178.6(2)
C2 C3 C4 C6 0.7(4)
C3 C4 C6 C5 0.5(4)
C3 C4 C6 C7 -178.7(2)
C8 C7 C6 C4 179.5(2)
C8 C7 C6 C5 0.3(4)
C6 C7 C8 C9 0.7(4)
C7 C8 C9 C10 -1.0(4)
C7 C8 C9 C11 179.7(3)
C13 N4 C10 C9 -0.2(4)
Ni1 N4 C10 C9 174.99(19)
C13 N4 C10 C5 -179.8(2)
Ni1 N4 C10 C5 -4.7(3)
C11 C9 C10 N4 -0.1(4)
C8 C9 C10 N4 -179.4(2)
C11 C9 C10 C5 179.6(2)
C8 C9 C10 C5 0.3(4)
C10 N4 C13 C12 -0.1(4)
Ni1 N4 C13 C12 -174.33(18)
C10 N4 C13 C14 179.0(2)
Ni1 N4 C13 C14 4.7(3)
N4 C13 C12 C11 0.5(4)
C14 C13 C12 C11 -178.5(3)
C13 C12 C11 C9 -0.8(4)
C10 C9 C11 C12 0.5(4)
C8 C9 C11 C12 179.8(2)
C2 N3 C5 C6 1.0(4)
Ni1 N3 C5 C6 -176.42(19)
C2 N3 C5 C10 179.9(2)
Ni1 N3 C5 C10 2.5(3)
C4 C6 C5 N3 -1.4(4)
C7 C6 C5 N3 177.8(2)
C4 C6 C5 C10 179.7(2)
C7 C6 C5 C10 -1.1(3)
N4 C10 C5 N3 1.5(3)
C9 C10 C5 N3 -178.2(2)
N4 C10 C5 C6 -179.5(2)
C9 C10 C5 C6 0.8(4)
N2 Ni1 N1 O1 45.3(12)
N3 Ni1 N1 O1 -71.4(12)
N4 Ni1 N1 O1 173.7(11)
